data_7015295
loop_
_publ_author_name
'Kopylovich, Maximilian N.'
'Mac Leod, Tatiana C. O.'
'Mahmudov, Kamran T.'
'Guedes da Silva, M F\'atima C'
'Pombeiro, Armando J. L.'

_publ_section_title
;
 Zinc(ii) ortho-hydroxyphenylhydrazo-\b-diketonate complexes and their
 catalytic ability towards diastereoselective nitroaldol (Henry)
 reaction.
;
_journal_issue 19
_journal_name_full 'Dalton transactions (Cambridge, England : 2003)'
_journal_page_first 5352
_journal_page_last 5361
_journal_paper_doi 10.1039/c0dt01457e
_journal_volume 40
_journal_year 2011
_chemical_formula_moiety 'C28 H32 N4 O8 Zn2'
_chemical_formula_sum 'C28 H32 N4 O8 Zn2'
_chemical_formula_weight 683.32
_chemical_name_systematic
;
?
;
_space_group_IT_number 2
_symmetry_cell_setting triclinic
_symmetry_space_group_name_Hall '-P 1'
_symmetry_space_group_name_H-M 'P -1'
_atom_sites_solution_hydrogens geom
_atom_sites_solution_primary direct
_atom_sites_solution_secondary difmap
_audit_creation_method SHELXL-97
_cell_angle_alpha 106.825(2)
_cell_angle_beta 105.369(3)
_cell_angle_gamma 95.625(2)
_cell_formula_units_Z 1
_cell_length_a 6.8688(3)
_cell_length_b 9.8233(5)
_cell_length_c 11.9184(6)
_cell_measurement_reflns_used 1828
_cell_measurement_temperature 150(2)
_cell_measurement_theta_max 25.10
_cell_measurement_theta_min 2.38
_cell_volume 728.81(6)
_computing_cell_refinement 'Bruker SAINT'
_computing_data_collection 'Bruker APEX2'
_computing_data_reduction 'Bruker SAINT'
_computing_molecular_graphics 'Bruker SHELXTL'
_computing_publication_material 'Bruker SHELXTL'
_computing_structure_refinement 'SHELXL-97 (Sheldrick, 2008)'
_computing_structure_solution 'SHELXS-97 (Sheldrick, 2008)'
_diffrn_ambient_temperature 150(2)
_diffrn_measured_fraction_theta_full 0.973
_diffrn_measured_fraction_theta_max 0.973
_diffrn_measurement_device_type 'Bruker APEX-II CCD'
_diffrn_measurement_method '\f and \w scans'
_diffrn_radiation_monochromator graphite
_diffrn_radiation_source 'fine-focus sealed tube'
_diffrn_radiation_type MoK\a
_diffrn_radiation_wavelength 0.71069
_diffrn_reflns_av_R_equivalents 0.0283
_diffrn_reflns_av_sigmaI/netI 0.0467
_diffrn_reflns_limit_h_max 8
_diffrn_reflns_limit_h_min -8
_diffrn_reflns_limit_k_max 11
_diffrn_reflns_limit_k_min -11
_diffrn_reflns_limit_l_max 14
_diffrn_reflns_limit_l_min -14
_diffrn_reflns_number 4919
_diffrn_reflns_theta_full 25.32
_diffrn_reflns_theta_max 25.32
_diffrn_reflns_theta_min 3.12
_exptl_absorpt_coefficient_mu 1.701
_exptl_absorpt_correction_T_max 0.8219
_exptl_absorpt_correction_T_min 0.6473
_exptl_absorpt_correction_type multi-scan
_exptl_absorpt_process_details sadabs
_exptl_crystal_colour orange
_exptl_crystal_density_diffrn 1.557
_exptl_crystal_density_method 'not measured'
_exptl_crystal_description prism
_exptl_crystal_F_000 352
_exptl_crystal_size_max 0.28
_exptl_crystal_size_mid 0.24
_exptl_crystal_size_min 0.12
_refine_diff_density_max 0.393
_refine_diff_density_min -0.362
_refine_diff_density_rms 0.072
_refine_ls_extinction_method none
_refine_ls_goodness_of_fit_ref 1.046
_refine_ls_hydrogen_treatment mixed
_refine_ls_matrix_type full
_refine_ls_number_parameters 223
_refine_ls_number_reflns 2601
_refine_ls_number_restraints 2
_refine_ls_restrained_S_all 1.049
_refine_ls_R_factor_all 0.0482
_refine_ls_R_factor_gt 0.0359
_refine_ls_shift/su_max 0.000
_refine_ls_shift/su_mean 0.000
_refine_ls_structure_factor_coef Fsqd
_refine_ls_weighting_details 'calc w=1/[\s^2^(Fo^2^)+(0.0387P)^2^+0.4071P] where P=(Fo^2^+2Fc^2^)/3'
_refine_ls_weighting_scheme calc
_refine_ls_wR_factor_gt 0.0819
_refine_ls_wR_factor_ref 0.0870
_reflns_number_gt 2154
_reflns_number_total 2601
_reflns_threshold_expression >2sigma(I)
_cod_data_source_file c0dt01457e.txt
_cod_data_source_block Compound7
_cod_database_code 7015295

loop_
_symmetry_equiv_pos_as_xyz
'x, y, z'
'-x, -y, -z'

loop_
_atom_site_label
_atom_site_type_symbol
_atom_site_fract_x
_atom_site_fract_y
_atom_site_fract_z
_atom_site_U_iso_or_equiv
_atom_site_adp_type
_atom_site_occupancy
_atom_site_symmetry_multiplicity
_atom_site_calc_flag
_atom_site_refinement_flags
_atom_site_disorder_assembly
_atom_site_disorder_group
C1 C 0.1257(4) 0.4379(3) 0.1050(3) 0.0151(6) Uani 1 1 d . . .
C2 C 0.3016(4) 0.5481(3) 0.1517(3) 0.0170(6) Uani 1 1 d . . .
C3 C 0.3178(5) 0.6665(3) 0.2537(3) 0.0219(7) Uani 1 1 d . . .
H3 H 0.4374 0.7405 0.2876 0.026 Uiso 1 1 calc R . .
C4 C 0.1613(5) 0.6769(3) 0.3057(3) 0.0294(8) Uani 1 1 d . . .
H4 H 0.1735 0.7581 0.3756 0.035 Uiso 1 1 calc R . .
C5 C -0.0151(5) 0.5695(4) 0.2568(3) 0.0349(9) Uani 1 1 d . . .
H5 H -0.1235 0.5786 0.2925 0.042 Uiso 1 1 calc R . .
C6 C -0.0324(5) 0.4510(3) 0.1576(3) 0.0250(7) Uani 1 1 d . . .
H6 H -0.1526 0.3776 0.1247 0.030 Uiso 1 1 calc R . .
C11 C -0.0343(4) 0.0919(3) -0.1309(3) 0.0177(6) Uani 1 1 d . A .
C12 C 0.0938(5) 0.0739(3) -0.2084(3) 0.0299(8) Uani 1 1 d . . .
C13B C 0.088(3) -0.0783(18) -0.2970(16) 0.024(3) Uani 0.47(2) 1 d P A 2
H13A H 0.1790 -0.1294 -0.2511 0.029 Uiso 0.47(2) 1 calc PR A 2
H13B H 0.1425 -0.0671 -0.3636 0.029 Uiso 0.47(2) 1 calc PR A 2
C14B C -0.1232(19) -0.1680(8) -0.3530(7) 0.019(2) Uiso 0.47(2) 1 d P A 2
C15 C -0.2183(5) -0.1688(3) -0.2468(3) 0.0273(7) Uani 1 1 d . . .
H15A H -0.3548 -0.2283 -0.2648 0.033 Uiso 1 1 calc R A 1
H15B H -0.1120 -0.2205 -0.2139 0.033 Uiso 1 1 calc R A 1
C16 C -0.1981(4) -0.0254(3) -0.1519(3) 0.0189(6) Uani 1 1 d . A .
C17B C -0.266(3) -0.1014(13) -0.4325(12) 0.039(3) Uani 0.47(2) 1 d P A 2
H17A H -0.2729 -0.0044 -0.3826 0.059 Uiso 0.47(2) 1 calc PR A 2
H17B H -0.4035 -0.1621 -0.4664 0.059 Uiso 0.47(2) 1 calc PR A 2
H17C H -0.2139 -0.0943 -0.5000 0.059 Uiso 0.47(2) 1 calc PR A 2
C18B C -0.116(3) -0.3201(14) -0.4296(13) 0.032(3) Uani 0.47(2) 1 d P A 2
H18A H -0.0196 -0.3619 -0.3785 0.047 Uiso 0.47(2) 1 calc PR A 2
H18B H -0.0692 -0.3155 -0.4996 0.047 Uiso 0.47(2) 1 calc PR A 2
H18C H -0.2530 -0.3806 -0.4599 0.047 Uiso 0.47(2) 1 calc PR A 2
N1 N 0.1250(3) 0.3194(2) 0.0039(2) 0.0157(5) Uani 1 1 d . A .
N2 N -0.0254(3) 0.2130(2) -0.0348(2) 0.0157(5) Uani 1 1 d . . .
O1 O 0.4514(3) 0.5320(2) 0.0991(2) 0.0280(5) Uani 1 1 d . . .
O2 O 0.2411(4) 0.1675(2) -0.1985(2) 0.0392(7) Uani 1 1 d . A .
O3 O -0.3194(3) -0.0126(2) -0.0902(2) 0.0281(5) Uani 1 1 d . . .
O10 O 0.5504(3) 0.2125(2) 0.0410(2) 0.0330(6) Uani 1 1 d D A .
Zn1 Zn 0.38901(6) 0.33668(4) -0.04481(4) 0.02843(15) Uani 1 1 d . . .
C18A C -0.203(2) -0.2998(13) -0.4527(13) 0.035(3) Uani 0.53(2) 1 d P A 1
H18D H -0.3419 -0.3573 -0.4790 0.052 Uiso 0.53(2) 1 calc PR A 1
H18E H -0.1042 -0.3488 -0.4111 0.052 Uiso 0.53(2) 1 calc PR A 1
H18F H -0.1685 -0.2895 -0.5249 0.052 Uiso 0.53(2) 1 calc PR A 1
C13A C 0.026(2) -0.0565(17) -0.3224(16) 0.027(3) Uani 0.53(2) 1 d P A 1
H13C H 0.0392 -0.0235 -0.3915 0.032 Uiso 0.53(2) 1 calc PR A 1
H13D H 0.1259 -0.1215 -0.3117 0.032 Uiso 0.53(2) 1 calc PR A 1
C17A C -0.355(2) -0.0753(11) -0.4252(10) 0.032(2) Uani 0.53(2) 1 d P A 1
H17D H -0.4925 -0.1313 -0.4449 0.048 Uiso 0.53(2) 1 calc PR A 1
H17E H -0.3311 -0.0686 -0.5012 0.048 Uiso 0.53(2) 1 calc PR A 1
H17F H -0.3431 0.0222 -0.3688 0.048 Uiso 0.53(2) 1 calc PR A 1
C14A C -0.1943(16) -0.1506(7) -0.3642(6) 0.016(2) Uiso 0.53(2) 1 d P A 1
H10A H 0.477(4) 0.161(3) 0.067(3) 0.023 Uiso 1 1 d D . .
H10C H 0.606(4) 0.160(3) -0.006(3) 0.023 Uiso 1 1 d D . .

loop_
_atom_site_aniso_label
_atom_site_aniso_U_11
_atom_site_aniso_U_22
_atom_site_aniso_U_33
_atom_site_aniso_U_23
_atom_site_aniso_U_13
_atom_site_aniso_U_12
C1 0.0153(14) 0.0131(14) 0.0154(15) 0.0043(12) 0.0032(12) 0.0014(11)
C2 0.0168(14) 0.0176(15) 0.0194(15) 0.0089(12) 0.0072(13) 0.0025(12)
C3 0.0233(16) 0.0162(15) 0.0199(16) 0.0014(12) 0.0048(13) -0.0052(12)
C4 0.040(2) 0.0190(16) 0.0262(18) -0.0034(14) 0.0203(16) -0.0046(14)
C5 0.040(2) 0.0242(18) 0.043(2) 0.0002(16) 0.0320(18) -0.0034(15)
C6 0.0194(16) 0.0210(16) 0.0308(18) 0.0011(14) 0.0129(14) -0.0042(13)
C11 0.0231(16) 0.0124(14) 0.0158(15) 0.0034(12) 0.0061(13) -0.0009(12)
C12 0.045(2) 0.0187(16) 0.0232(17) -0.0006(14) 0.0191(16) -0.0069(15)
C13B 0.047(9) 0.010(5) 0.022(7) 0.003(4) 0.023(6) 0.008(5)
C15 0.0396(19) 0.0143(16) 0.0256(17) 0.0024(13) 0.0144(15) -0.0052(14)
C16 0.0201(15) 0.0159(15) 0.0187(15) 0.0054(12) 0.0032(13) 0.0023(12)
C17B 0.049(9) 0.026(5) 0.031(5) 0.006(4) -0.002(6) 0.000(5)
C18B 0.047(8) 0.020(5) 0.027(6) -0.001(4) 0.021(6) 0.000(5)
N1 0.0165(12) 0.0122(12) 0.0185(13) 0.0048(10) 0.0072(11) -0.0006(10)
N2 0.0147(12) 0.0135(12) 0.0183(13) 0.0042(10) 0.0054(10) 0.0017(10)
O1 0.0251(12) 0.0143(11) 0.0441(14) -0.0016(10) 0.0255(11) -0.0055(9)
O2 0.0552(16) 0.0236(13) 0.0382(14) -0.0052(11) 0.0371(13) -0.0114(12)
O3 0.0225(12) 0.0147(11) 0.0457(14) 0.0016(10) 0.0189(11) -0.0004(9)
O10 0.0233(12) 0.0139(12) 0.0629(17) 0.0009(11) 0.0295(12) -0.0011(9)
Zn1 0.0291(2) 0.0146(2) 0.0426(3) -0.00112(16) 0.02735(19) -0.00426(15)
C18A 0.040(7) 0.028(5) 0.031(5) -0.002(4) 0.017(6) 0.000(5)
C13A 0.039(8) 0.017(6) 0.033(7) 0.010(4) 0.020(6) 0.006(4)
C17A 0.038(6) 0.025(5) 0.025(4) 0.009(3) -0.002(5) 0.000(4)

loop_
_atom_type_symbol
_atom_type_description
_atom_type_scat_dispersion_real
_atom_type_scat_dispersion_imag
_atom_type_scat_source
C C 0.0033 0.0016 'International Tables Vol C Tables 4.2.6.8 and 6.1.1.4'
H H 0.0000 0.0000 'International Tables Vol C Tables 4.2.6.8 and 6.1.1.4'
N N 0.0061 0.0033 'International Tables Vol C Tables 4.2.6.8 and 6.1.1.4'
O O 0.0106 0.0060 'International Tables Vol C Tables 4.2.6.8 and 6.1.1.4'
Zn Zn 0.2839 1.4301 'International Tables Vol C Tables 4.2.6.8 and 6.1.1.4'

loop_
_geom_angle_atom_site_label_1
_geom_angle_atom_site_label_2
_geom_angle_atom_site_label_3
_geom_angle
_geom_angle_site_symmetry_1
_geom_angle_site_symmetry_3
_geom_angle_publ_flag
C6 C1 C2 120.1(3) . . ?
C6 C1 N1 124.6(2) . . ?
C2 C1 N1 115.3(2) . . ?
O1 C2 C3 122.3(3) . . ?
O1 C2 C1 118.6(3) . . ?
C3 C2 C1 119.0(3) . . ?
C4 C3 C2 120.1(3) . . ?
C4 C3 H3 120.0 . . ?
C2 C3 H3 120.0 . . ?
C3 C4 C5 120.6(3) . . ?
C3 C4 H4 119.7 . . ?
C5 C4 H4 119.7 . . ?
C6 C5 C4 120.1(3) . . ?
C6 C5 H5 119.9 . . ?
C4 C5 H5 119.9 . . ?
C5 C6 C1 120.0(3) . . ?
C5 C6 H6 120.0 . . ?
C1 C6 H6 120.0 . . ?
N2 C11 C12 127.5(3) . . ?
N2 C11 C16 112.9(2) . . ?
C12 C11 C16 119.6(3) . . ?
O2 C12 C11 125.2(3) . . ?
O2 C12 C13A 117.1(6) . . ?
C11 C12 C13A 116.9(6) . . ?
O2 C12 C13B 113.3(7) . . ?
C11 C12 C13B 120.4(7) . . ?
C12 C13B C14B 112.7(10) . . ?
C12 C13B H13A 109.1 . . ?
C14B C13B H13A 109.1 . . ?
C12 C13B H13B 109.1 . . ?
C14B C13B H13B 109.1 . . ?
H13A C13B H13B 107.8 . . ?
C15 C14B C18B 112.2(7) . . ?
C15 C14B C17B 104.6(7) . . ?
C18B C14B C17B 109.6(8) . . ?
C15 C14B C13B 108.5(8) . . ?
C18B C14B C13B 110.0(9) . . ?
C17B C14B C13B 111.7(8) . . ?
C14B C15 C16 116.7(3) . . ?
C16 C15 C14A 111.3(3) . . ?
C14B C15 H15A 120.8 . . ?
C16 C15 H15A 109.4 . . ?
C14A C15 H15A 109.4 . . ?
C14B C15 H15B 90.0 . . ?
C16 C15 H15B 109.4 . . ?
C14A C15 H15B 109.4 . . ?
H15A C15 H15B 108.0 . . ?
O3 C16 C11 121.9(3) . . ?
O3 C16 C15 118.5(3) . . ?
C11 C16 C15 119.5(3) . . ?
C14B C17B H17A 109.5 . . ?
C14B C17B H17B 109.5 . . ?
H17A C17B H17B 109.5 . . ?
C14B C17B H17C 109.5 . . ?
H17A C17B H17C 109.5 . . ?
H17B C17B H17C 109.5 . . ?
C14B C18B H18A 109.5 . . ?
C14B C18B H18B 109.5 . . ?
H18A C18B H18B 109.5 . . ?
C14B C18B H18C 109.5 . . ?
H18A C18B H18C 109.5 . . ?
H18B C18B H18C 109.5 . . ?
N2 N1 C1 116.7(2) . . ?
N2 N1 Zn1 129.60(18) . . ?
C1 N1 Zn1 113.24(17) . . ?
N1 N2 C11 120.2(2) . . ?
C2 O1 Zn1 132.52(19) . 2_665 ?
C2 O1 Zn1 113.06(17) . . ?
Zn1 O1 Zn1 102.22(9) 2_665 . ?
C12 O2 Zn1 124.9(2) . . ?
Zn1 O10 H10A 113(2) . . ?
Zn1 O10 H10C 110(2) . . ?
H10A O10 H10C 111(3) . . ?
O1 Zn1 O2 105.11(9) 2_665 . ?
O1 Zn1 O10 115.87(9) 2_665 . ?
O2 Zn1 O10 93.55(10) . . ?
O1 Zn1 N1 139.39(9) 2_665 . ?
O2 Zn1 N1 87.05(9) . . ?
O10 Zn1 N1 101.47(9) . . ?
O1 Zn1 O1 77.78(9) 2_665 . ?
O2 Zn1 O1 161.60(10) . . ?
O10 Zn1 O1 101.54(10) . . ?
N1 Zn1 O1 79.74(8) . . ?
O1 Zn1 Zn1 40.25(6) 2_665 2_665 ?
O2 Zn1 Zn1 142.17(7) . 2_665 ?
O10 Zn1 Zn1 113.84(7) . 2_665 ?
N1 Zn1 Zn1 110.82(7) . 2_665 ?
O1 Zn1 Zn1 37.53(6) . 2_665 ?
C14A C18A H18D 109.5 . . ?
C14A C18A H18E 109.5 . . ?
H18D C18A H18E 109.5 . . ?
C14A C18A H18F 109.5 . . ?
H18D C18A H18F 109.5 . . ?
H18E C18A H18F 109.5 . . ?
C14A C13A C12 120.2(10) . . ?
C14A C13A H13C 107.3 . . ?
C12 C13A H13C 107.3 . . ?
C14A C13A H13D 107.3 . . ?
C12 C13A H13D 107.3 . . ?
H13C C13A H13D 106.9 . . ?
C14A C17A H17D 109.5 . . ?
C14A C17A H17E 109.5 . . ?
H17D C17A H17E 109.5 . . ?
C14A C17A H17F 109.5 . . ?
H17D C17A H17F 109.5 . . ?
H17E C17A H17F 109.5 . . ?
C13A C14A C17A 110.3(7) . . ?
C13A C14A C18A 110.2(8) . . ?
C17A C14A C18A 110.3(7) . . ?
C13A C14A C15 103.8(7) . . ?
C17A C14A C15 113.9(6) . . ?
C18A C14A C15 108.1(6) . . ?

loop_
_geom_bond_atom_site_label_1
_geom_bond_atom_site_label_2
_geom_bond_distance
_geom_bond_site_symmetry_2
_geom_bond_publ_flag
C1 C6 1.390(4) . ?
C1 C2 1.407(4) . ?
C1 N1 1.410(3) . ?
C2 O1 1.339(3) . ?
C2 C3 1.388(4) . ?
C3 C4 1.374(4) . ?
C3 H3 0.9500 . ?
C4 C5 1.393(4) . ?
C4 H4 0.9500 . ?
C5 C6 1.367(4) . ?
C5 H5 0.9500 . ?
C6 H6 0.9500 . ?
C11 N2 1.375(4) . ?
C11 C12 1.423(4) . ?
C11 C16 1.444(4) . ?
C12 O2 1.255(4) . ?
C12 C13A 1.498(17) . ?
C12 C13B 1.551(16) . ?
C13B C14B 1.491(19) . ?
C13B H13A 0.9900 . ?
C13B H13B 0.9900 . ?
C14B C15 1.573(8) . ?
C14B C18B 1.522(14) . ?
C14B C17B 1.510(13) . ?
C15 C16 1.496(4) . ?
C15 C14A 1.510(7) . ?
C15 H15A 0.9900 . ?
C15 H15B 0.9900 . ?
C16 O3 1.242(4) . ?
C17B H17A 0.9800 . ?
C17B H17B 0.9800 . ?
C17B H17C 0.9800 . ?
C18B H18A 0.9800 . ?
C18B H18B 0.9800 . ?
C18B H18C 0.9800 . ?
N1 N2 1.276(3) . ?
N1 Zn1 2.052(2) . ?
O1 Zn1 1.966(2) 2_665 ?
O1 Zn1 2.086(2) . ?
O2 Zn1 2.018(2) . ?
O10 Zn1 2.038(3) . ?
O10 H10A 0.858(18) . ?
O10 H10C 0.842(18) . ?
Zn1 O1 1.967(2) 2_665 ?
Zn1 Zn1 3.1551(7) 2_665 ?
C18A C14A 1.523(13) . ?
C18A H18D 0.9800 . ?
C18A H18E 0.9800 . ?
C18A H18F 0.9800 . ?
C13A C14A 1.567(17) . ?
C13A H13C 0.9900 . ?
C13A H13D 0.9900 . ?
C17A C14A 1.528(11) . ?
C17A H17D 0.9800 . ?
C17A H17E 0.9800 . ?
C17A H17F 0.9800 . ?
